data_4327310
loop_
_publ_author_name
'Robert T. Stibrany'
'Chengmin Zhang'
'Thomas J. Emge'
'Harvey J. Schugar'
'Joseph A. Potenza'
'Spencer Knapp'

_publ_contact_author
;
 Joseph A. Potenza
 Department of Chemistry and Chemical Biology
 Rutgers, The State University of New Jersey
 610 Taylor Road
 Piscataway, New Jersey 08854 USA 
;
_publ_contact_author_email potenza@rutchem.rutgers.edu
_publ_contact_author_fax '732 445 5312'
_publ_contact_author_phone '732 445 2115'
_publ_section_title
;
 A Tris(pyrazolyl) \h6-Arene Ligand That Selects Cu(I) over Cu(II)
;
_journal_name_full 'Inorganic Chemistry'
_journal_page_first 9713
_journal_page_last 9720
_journal_paper_doi 10.1021/ic060980+
_journal_volume 45
_journal_year 2006
_chemical_formula_moiety 'C36 H30 Ag N6, C F3 O3 S'
_chemical_formula_sum 'C37 H30 Ag F3 N6 O3 S'
_chemical_formula_weight 803.60
_chemical_name_common '[Ag^I^(trif)]^.^0.5(C3 H6 O)^.^0.5(C4 H10 O)'
_chemical_name_systematic
; 
 [(1,3,5-Tris[2'-((pyrazol-1-yl)methyl)
phenyl]benzene)silver(I)](trifluoromethanesulfonate)
 ^.^ 0.5 acetone ^.^ 0.5 diethylether  
;
_space_group_IT_number 148
_symmetry_cell_setting rhombohedral
_symmetry_space_group_name_Hall '-R 3'
_symmetry_space_group_name_H-M 'R -3 :H'
_atom_sites_solution_hydrogens geom
_atom_sites_solution_primary direct
_atom_sites_solution_secondary difmap
_audit_creation_method SHELXL-97
_cell_angle_alpha 90.00
_cell_angle_beta 90.00
_cell_angle_gamma 120.00
_cell_formula_units_Z 6
_cell_length_a 13.1505(4)
_cell_length_b 13.1505(4)
_cell_length_c 44.152(3)
_cell_measurement_reflns_used 941
_cell_measurement_temperature 223(1)
_cell_measurement_theta_max 24.90
_cell_measurement_theta_min 3.61
_cell_volume 6612.5(5)
_computing_cell_refinement SMART
_computing_data_collection 'SMART (Bruker, 2000)'
_computing_data_reduction 'SAINT (Bruker, 2000)'
_computing_molecular_graphics 'ORTEPIII (Burnett & Johnson, 1996), ORTEP32 (Farrugia, 1997)'
_computing_publication_material 'SHELXTL (Bruker, 2000)'
_computing_structure_refinement 'SHELXL-97 (Sheldrick, 1997)'
_computing_structure_solution 'SHELXS (Sheldrick, 1990)'
_diffrn_ambient_temperature 223(1)
_diffrn_measured_fraction_theta_full 0.949
_diffrn_measured_fraction_theta_max 0.949
_diffrn_measurement_device_type 'Bruker SMART CCD area-detector diffractometer'
_diffrn_measurement_method '\f and \w scans'
_diffrn_radiation_monochromator graphite
_diffrn_radiation_source 'fine-focus sealed tube'
_diffrn_radiation_type MoK\a
_diffrn_radiation_wavelength 0.71073
_diffrn_reflns_av_R_equivalents 0.0917
_diffrn_reflns_av_sigmaI/netI 0.0711
_diffrn_reflns_limit_h_max 14
_diffrn_reflns_limit_h_min -15
_diffrn_reflns_limit_k_max 14
_diffrn_reflns_limit_k_min -14
_diffrn_reflns_limit_l_max 32
_diffrn_reflns_limit_l_min -52
_diffrn_reflns_number 8131
_diffrn_reflns_theta_full 25.01
_diffrn_reflns_theta_max 25.01
_diffrn_reflns_theta_min 2.57
_diffrn_standards_number 0
_exptl_absorpt_coefficient_mu 0.554
_exptl_absorpt_correction_T_max 0.866
_exptl_absorpt_correction_T_min 0.574
_exptl_absorpt_correction_type multi-scan
_exptl_absorpt_process_details 'SADABS (Blessing, 1995)'
_exptl_crystal_colour colorless
_exptl_crystal_density_diffrn 1.211
_exptl_crystal_description prism
_exptl_crystal_F_000 2448
_exptl_crystal_size_max 0.49
_exptl_crystal_size_mid 0.38
_exptl_crystal_size_min 0.26
_platon_squeeze_details
; 
 The structure was found to have regions near the triad axes, 
 which contained highly disordered acetone and diethylether 
 molecules.  Because these solvate species could not be 
 modeled effectively, the  the cations and anions were refined 
 with contributions  from the solvent molecules removed from 
 the diffraction data using the SQUEEZE algorithm in PLATON (
 Spek, 1990).  
;
_refine_diff_density_max 1.289
_refine_diff_density_min -1.363
_refine_diff_density_rms 0.112
_refine_ls_extinction_method none
_refine_ls_goodness_of_fit_ref 1.000
_refine_ls_hydrogen_treatment constr
_refine_ls_matrix_type full
_refine_ls_number_parameters 154
_refine_ls_number_reflns 2476
_refine_ls_number_restraints 0
_refine_ls_restrained_S_all 1.000
_refine_ls_R_factor_all 0.0620
_refine_ls_R_factor_gt 0.0564
_refine_ls_shift/su_max 0.000
_refine_ls_shift/su_mean 0.000
_refine_ls_structure_factor_coef Fsqd
_refine_ls_weighting_details 'calc w=1/[\s^2^(Fo^2^)+(0.1227P)^2^+0.7475P] where P=(Fo^2^+2Fc^2^)/3'
_refine_ls_weighting_scheme calc
_refine_ls_wR_factor_gt 0.1570
_refine_ls_wR_factor_ref 0.1634
_reflns_number_gt 2149
_reflns_number_total 2476
_reflns_threshold_expression I>2\s(I)
_cod_data_source_file ic0609802Bsi20060919_023840_3.cif
_cod_data_source_block Ag(4)(trif)
_cod_original_cell_volume 6612.5(6)
_cod_original_sg_symbol_H-M 'R -3'
_cod_database_code 4327310

loop_
_symmetry_equiv_pos_as_xyz
'x, y, z'
'-y, x-y, z'
'-x+y, -x, z'
'x+2/3, y+1/3, z+1/3'
'-y+2/3, x-y+1/3, z+1/3'
'-x+y+2/3, -x+1/3, z+1/3'
'x+1/3, y+2/3, z+2/3'
'-y+1/3, x-y+2/3, z+2/3'
'-x+y+1/3, -x+2/3, z+2/3'
'-x, -y, -z'
'y, -x+y, -z'
'x-y, x, -z'
'-x+2/3, -y+1/3, -z+1/3'
'y+2/3, -x+y+1/3, -z+1/3'
'x-y+2/3, x+1/3, -z+1/3'
'-x+1/3, -y+2/3, -z+2/3'
'y+1/3, -x+y+2/3, -z+2/3'
'x-y+1/3, x+2/3, -z+2/3'

loop_
_atom_site_label
_atom_site_type_symbol
_atom_site_fract_x
_atom_site_fract_y
_atom_site_fract_z
_atom_site_U_iso_or_equiv
_atom_site_adp_type
_atom_site_occupancy
_atom_site_symmetry_multiplicity
_atom_site_calc_flag
_atom_site_refinement_flags
_atom_site_disorder_assembly
_atom_site_disorder_group
Ag Ag 1.0000 1.0000 0.048512(8) 0.0392(2) Uani 1 3 d S . 1
N1 N 0.8384(2) 1.0137(2) 0.04276(5) 0.0337(6) Uani 1 1 d . A 1
N2 N 0.7269(2) 0.9292(2) 0.04857(5) 0.0310(6) Uani 1 1 d . A 1
C1 C 0.8812(3) 0.9680(3) 0.12014(6) 0.0322(7) Uani 1 1 d . . 1
C2 C 0.9137(3) 0.8821(3) 0.12023(6) 0.0333(7) Uani 1 1 d . B 1
H2 H 0.8553 0.8024 0.1204 0.040 Uiso 1 1 calc R B 1
C3 C 0.7544(3) 0.9339(3) 0.12284(6) 0.0333(6) Uani 1 1 d . A 1
C4 C 0.6699(3) 0.8654(3) 0.10105(6) 0.0343(7) Uani 1 1 d . A 1
C5 C 0.5523(3) 0.8302(3) 0.10661(7) 0.0437(8) Uani 1 1 d . A 1
H5 H 0.4950 0.7833 0.0923 0.052 Uiso 1 1 calc R A 1
C6 C 0.5186(3) 0.8628(3) 0.13270(8) 0.0480(8) Uani 1 1 d . A 1
H6 H 0.4388 0.8364 0.1363 0.058 Uiso 1 1 calc R A 1
C7 C 0.6022(3) 0.9345(3) 0.15360(7) 0.0491(9) Uani 1 1 d . A 1
H7 H 0.5800 0.9601 0.1709 0.059 Uiso 1 1 calc R A 1
C8 C 0.7183(3) 0.9679(3) 0.14882(7) 0.0416(8) Uani 1 1 d . A 1
H8 H 0.7746 1.0147 0.1634 0.050 Uiso 1 1 calc R A 1
C9 C 0.7007(3) 0.8348(3) 0.07083(6) 0.0331(7) Uani 1 1 d . A 1
H9A H 0.7692 0.8247 0.0731 0.040 Uiso 1 1 calc R A 1
H9B H 0.6349 0.7606 0.0635 0.040 Uiso 1 1 calc R A 1
C10 C 0.6487(3) 0.9514(3) 0.03473(6) 0.0382(7) Uani 1 1 d . A 1
H10 H 0.5665 0.9051 0.0358 0.046 Uiso 1 1 calc R A 1
C11 C 0.7107(3) 1.0535(3) 0.01887(7) 0.0438(8) Uani 1 1 d . A 1
H11 H 0.6808 1.0916 0.0069 0.053 Uiso 1 1 calc R A 1
C12 C 0.8283(3) 1.0890(3) 0.02444(7) 0.0419(8) Uani 1 1 d . A 1
H12 H 0.8922 1.1571 0.0163 0.050 Uiso 1 1 calc R A 1
C13 C 0.3333 0.6667 -0.00928(14) 0.0529(16) Uani 1 3 d S . 1
S2 S 0.3333 0.6667 0.03154(3) 0.0377(4) Uani 1 3 d S . 1
F1 F 0.2407(3) 0.6697(3) -0.02003(6) 0.0841(8) Uani 1 1 d . C 1
O1 O 0.3474(2) 0.7796(2) 0.03900(6) 0.0521(6) Uani 1 1 d . D 1

loop_
_atom_site_aniso_label
_atom_site_aniso_U_11
_atom_site_aniso_U_22
_atom_site_aniso_U_33
_atom_site_aniso_U_23
_atom_site_aniso_U_13
_atom_site_aniso_U_12
Ag 0.0414(3) 0.0414(3) 0.0349(3) 0.000 0.000 0.02071(13)
N1 0.0335(14) 0.0346(14) 0.0316(12) 0.0041(10) 0.0038(10) 0.0159(11)
N2 0.0331(13) 0.0334(13) 0.0267(11) 0.0045(10) 0.0032(9) 0.0167(11)
C1 0.0344(16) 0.0407(16) 0.0220(12) 0.0004(11) 0.0023(10) 0.0191(13)
C2 0.0381(16) 0.0350(16) 0.0252(13) 0.0016(11) 0.0001(11) 0.0170(13)
C3 0.0352(16) 0.0361(16) 0.0297(13) 0.0069(12) 0.0063(11) 0.0185(13)
C4 0.0378(16) 0.0376(16) 0.0285(14) 0.0078(11) 0.0071(12) 0.0197(14)
C5 0.0369(18) 0.054(2) 0.0376(16) 0.0070(14) 0.0053(13) 0.0203(16)
C6 0.0385(18) 0.065(2) 0.0457(18) 0.0094(16) 0.0124(14) 0.0292(18)
C7 0.057(2) 0.061(2) 0.0382(17) 0.0069(15) 0.0188(15) 0.0365(19)
C8 0.0461(19) 0.0492(19) 0.0315(15) 0.0007(13) 0.0050(13) 0.0253(16)
C9 0.0349(16) 0.0323(15) 0.0286(14) 0.0051(11) 0.0028(11) 0.0141(13)
C10 0.0391(17) 0.0465(19) 0.0352(15) 0.0008(13) 0.0002(13) 0.0261(15)
C11 0.055(2) 0.049(2) 0.0374(15) 0.0033(14) -0.0018(14) 0.0336(17)
C12 0.0479(19) 0.0386(17) 0.0380(17) 0.0080(13) 0.0071(14) 0.0208(15)
C13 0.060(3) 0.060(3) 0.040(3) 0.000 0.000 0.0298(13)
S2 0.0364(5) 0.0364(5) 0.0403(7) 0.000 0.000 0.0182(2)
F1 0.091(2) 0.112(2) 0.0597(15) 0.0050(14) -0.0210(14) 0.0580(18)
O1 0.0491(15) 0.0430(14) 0.0656(16) -0.0092(11) 0.0013(12) 0.0241(12)

loop_
_atom_type_symbol
_atom_type_description
_atom_type_scat_dispersion_real
_atom_type_scat_dispersion_imag
_atom_type_scat_source
C C 0.0033 0.0016 'International Tables Vol C Tables 4.2.6.8 and 6.1.1.4'
H H 0.0000 0.0000 'International Tables Vol C Tables 4.2.6.8 and 6.1.1.4'
N N 0.0061 0.0033 'International Tables Vol C Tables 4.2.6.8 and 6.1.1.4'
O O 0.0106 0.0060 'International Tables Vol C Tables 4.2.6.8 and 6.1.1.4'
F F 0.0171 0.0103 'International Tables Vol C Tables 4.2.6.8 and 6.1.1.4'
S S 0.1246 0.1234 'International Tables Vol C Tables 4.2.6.8 and 6.1.1.4'
Ag Ag -0.8971 1.1015 'International Tables Vol C Tables 4.2.6.8 and 6.1.1.4'

loop_
_geom_angle_atom_site_label_1
_geom_angle_atom_site_label_2
_geom_angle_atom_site_label_3
_geom_angle
_geom_angle_site_symmetry_1
_geom_angle_site_symmetry_3
N1 Ag N1 118.72(2) 3_675 2_765
N1 Ag N1 118.72(2) 3_675 .
N1 Ag N1 118.72(2) 2_765 .
C12 N1 N2 104.8(3) . .
C12 N1 Ag 125.4(2) . .
N2 N1 Ag 126.69(19) . .
C10 N2 N1 111.6(2) . .
C10 N2 C9 126.8(3) . .
N1 N2 C9 121.2(2) . .
C2 C1 C2 119.3(3) . 3_675
C2 C1 C3 120.2(3) . .
C2 C1 C3 120.2(3) 3_675 .
C1 C2 C1 120.7(3) . 2_765
C1 C2 H2 119.7 . .
C1 C2 H2 119.7 2_765 .
C8 C3 C4 118.8(3) . .
C8 C3 C1 118.3(3) . .
C4 C3 C1 122.9(3) . .
C5 C4 C3 118.8(3) . .
C5 C4 C9 117.9(3) . .
C3 C4 C9 123.1(3) . .
C6 C5 C4 121.3(3) . .
C6 C5 H5 119.4 . .
C4 C5 H5 119.4 . .
C5 C6 C7 120.0(3) . .
C5 C6 H6 120.0 . .
C7 C6 H6 120.0 . .
C8 C7 C6 119.5(3) . .
C8 C7 H7 120.3 . .
C6 C7 H7 120.3 . .
C7 C8 C3 121.5(3) . .
C7 C8 H8 119.2 . .
C3 C8 H8 119.2 . .
N2 C9 C4 110.2(2) . .
N2 C9 H9A 109.6 . .
C4 C9 H9A 109.6 . .
N2 C9 H9B 109.6 . .
C4 C9 H9B 109.6 . .
H9A C9 H9B 108.1 . .
N2 C10 C11 107.5(3) . .
N2 C10 H10 126.2 . .
C11 C10 H10 126.2 . .
C10 C11 C12 104.8(3) . .
C10 C11 H11 127.6 . .
C12 C11 H11 127.6 . .
N1 C12 C11 111.3(3) . .
N1 C12 H12 124.4 . .
C11 C12 H12 124.4 . .
F1 C13 F1 107.9(3) . 3_565
F1 C13 F1 107.9(3) . 2_665
F1 C13 F1 107.9(3) 3_565 2_665
F1 C13 S2 111.0(3) . .
F1 C13 S2 111.0(3) 3_565 .
F1 C13 S2 111.0(3) 2_665 .
O1 S2 O1 114.94(8) . 2_665
O1 S2 O1 114.94(9) . 3_565
O1 S2 O1 114.94(9) 2_665 3_565
O1 S2 C13 103.21(12) . .
O1 S2 C13 103.21(12) 2_665 .
O1 S2 C13 103.21(12) 3_565 .

loop_
_geom_bond_atom_site_label_1
_geom_bond_atom_site_label_2
_geom_bond_distance
_geom_bond_site_symmetry_2
Ag N1 2.235(3) 3_675
Ag N1 2.235(3) 2_765
Ag N1 2.235(3) .
N1 C12 1.335(4) .
N1 N2 1.350(4) .
N2 C10 1.348(4) .
N2 C9 1.482(4) .
C1 C2 1.393(4) .
C1 C2 1.397(4) 3_675
C1 C3 1.500(4) .
C2 C1 1.397(4) 2_765
C2 H2 0.9400 .
C3 C8 1.398(4) .
C3 C4 1.404(4) .
C4 C5 1.396(5) .
C4 C9 1.506(4) .
C5 C6 1.377(5) .
C5 H5 0.9400 .
C6 C7 1.383(5) .
C6 H6 0.9400 .
C7 C8 1.378(5) .
C7 H7 0.9400 .
C8 H8 0.9400 .
C9 H9A 0.9800 .
C9 H9B 0.9800 .
C10 C11 1.365(5) .
C10 H10 0.9400 .
C11 C12 1.397(5) .
C11 H11 0.9400 .
C12 H12 0.9400 .
C13 F1 1.326(3) .
C13 F1 1.326(3) 3_565
C13 F1 1.326(3) 2_665
C13 S2 1.802(6) .
S2 O1 1.440(3) .
S2 O1 1.440(3) 2_665
S2 O1 1.440(3) 3_565

loop_
_geom_torsion_atom_site_label_1
_geom_torsion_atom_site_label_2
_geom_torsion_atom_site_label_3
_geom_torsion_atom_site_label_4
_geom_torsion
_geom_torsion_site_symmetry_1
_geom_torsion_site_symmetry_4
N1 Ag N1 C12 30.7(3) 3_675 .
N1 Ag N1 C12 -127.0(2) 2_765 .
N1 Ag N1 N2 -172.25(15) 3_675 .
N1 Ag N1 N2 30.0(3) 2_765 .
C12 N1 N2 C10 -1.0(3) . .
Ag N1 N2 C10 -161.8(2) . .
C12 N1 N2 C9 -173.7(2) . .
Ag N1 N2 C9 25.5(3) . .
C2 C1 C2 C1 -0.6(5) 3_675 2_765
C3 C1 C2 C1 -174.92(18) . 2_765
C2 C1 C3 C8 114.0(3) . .
C2 C1 C3 C8 -60.3(4) 3_675 .
C2 C1 C3 C4 -63.3(4) . .
C2 C1 C3 C4 122.4(3) 3_675 .
C8 C3 C4 C5 -2.3(4) . .
C1 C3 C4 C5 175.0(3) . .
C8 C3 C4 C9 173.3(3) . .
C1 C3 C4 C9 -9.4(4) . .
C3 C4 C5 C6 1.0(5) . .
C9 C4 C5 C6 -174.8(3) . .
C4 C5 C6 C7 1.8(5) . .
C5 C6 C7 C8 -3.2(6) . .
C6 C7 C8 C3 1.8(5) . .
C4 C3 C8 C7 0.9(5) . .
C1 C3 C8 C7 -176.5(3) . .
C10 N2 C9 C4 -74.6(4) . .
N1 N2 C9 C4 96.9(3) . .
C5 C4 C9 N2 89.2(3) . .
C3 C4 C9 N2 -86.4(3) . .
N1 N2 C10 C11 0.8(3) . .
C9 N2 C10 C11 173.0(3) . .
N2 C10 C11 C12 -0.3(4) . .
N2 N1 C12 C11 0.8(3) . .
Ag N1 C12 C11 161.9(2) . .
C10 C11 C12 N1 -0.3(4) . .
F1 C13 S2 O1 -64.98(18) . .
F1 C13 S2 O1 55.02(18) 3_565 .
F1 C13 S2 O1 175.02(18) 2_665 .
F1 C13 S2 O1 55.02(18) . 2_665
F1 C13 S2 O1 175.02(18) 3_565 2_665
F1 C13 S2 O1 -64.98(18) 2_665 2_665
F1 C13 S2 O1 175.02(18) . 3_565
F1 C13 S2 O1 -64.98(18) 3_565 3_565
F1 C13 S2 O1 55.02(18) 2_665 3_565

loop_
_platon_squeeze_void_nr
_platon_squeeze_void_average_x
_platon_squeeze_void_average_y
_platon_squeeze_void_average_z
_platon_squeeze_void_volume
_platon_squeeze_void_count_electrons
1 -0.333 0.333 0.096 322.0 26.0
2 0.000 0.000 0.237 322.1 25.5
3 0.000 0.000 0.763 322.2 25.8
4 0.333 0.667 0.904 322.0 25.7
5 0.333 0.667 0.429 321.1 26.0
6 0.667 0.333 0.571 321.0 25.7
